data_4310318
loop_
_publ_author_name
'Long Yi'
'Bin Ding'
'Bin Zhao'
'Peng Cheng'
'Dai-Zheng Liao'
'Shi-Ping Yan'
'Zong-Hui Jiang'

_publ_section_title
;
 Novel Triazole-Bridged Cadmium Coordination Polymers Varying from Zero-
 to Three-Dimensionality
;
_journal_name_full 'Inorganic Chemistry'
_journal_page_first 33
_journal_page_last 43
_journal_paper_doi 10.1021/ic0348244
_journal_volume 43
_journal_year 2004
_chemical_formula_sum 'C28 H52 Cd3 Cl2 N20 O2 S4'
_chemical_formula_weight 1237.24
_chemical_name_systematic
; 
 ? 
;
_space_group_IT_number 2
_symmetry_cell_setting triclinic
_symmetry_space_group_name_Hall '-P 1'
_symmetry_space_group_name_H-M 'P -1'
_atom_sites_solution_hydrogens geom
_atom_sites_solution_primary direct
_atom_sites_solution_secondary difmap
_audit_creation_method SHELXL-97
_cell_angle_alpha 73.947(14)
_cell_angle_beta 86.495(14)
_cell_angle_gamma 77.629(10)
_cell_formula_units_Z 1
_cell_length_a 8.657(7)
_cell_length_b 11.312(10)
_cell_length_c 13.068(11)
_cell_measurement_temperature 293(2)
_cell_volume 1201.3(18)
_computing_structure_refinement 'SHELXL-97 (Sheldrick, 1997)'
_computing_structure_solution 'SHELXS-97 (Sheldrick, 1990)'
_diffrn_ambient_temperature 293(2)
_diffrn_measured_fraction_theta_full 0.920
_diffrn_measured_fraction_theta_max 0.920
_diffrn_radiation_monochromator graphite
_diffrn_radiation_source 'fine-focus sealed tube'
_diffrn_radiation_type MoK\a
_diffrn_radiation_wavelength 0.71073
_diffrn_reflns_av_R_equivalents 0.0798
_diffrn_reflns_av_sigmaI/netI 0.1594
_diffrn_reflns_limit_h_max 9
_diffrn_reflns_limit_h_min -10
_diffrn_reflns_limit_k_max 12
_diffrn_reflns_limit_k_min -13
_diffrn_reflns_limit_l_max 15
_diffrn_reflns_limit_l_min -12
_diffrn_reflns_number 5870
_diffrn_reflns_theta_full 25.02
_diffrn_reflns_theta_max 25.02
_diffrn_reflns_theta_min 2.41
_exptl_absorpt_coefficient_mu 1.651
_exptl_absorpt_correction_T_max 0.8792
_exptl_absorpt_correction_T_min 0.7554
_exptl_crystal_density_diffrn 1.710
_exptl_crystal_density_method 'not measured'
_exptl_crystal_F_000 618
_exptl_crystal_size_max 0.18
_exptl_crystal_size_mid 0.14
_exptl_crystal_size_min 0.08
_refine_diff_density_max 0.901
_refine_diff_density_min -0.818
_refine_diff_density_rms 0.130
_refine_ls_extinction_method none
_refine_ls_goodness_of_fit_ref 0.958
_refine_ls_hydrogen_treatment mixed
_refine_ls_matrix_type full
_refine_ls_number_parameters 268
_refine_ls_number_reflns 3909
_refine_ls_number_restraints 0
_refine_ls_restrained_S_all 0.958
_refine_ls_R_factor_all 0.1304
_refine_ls_R_factor_gt 0.0648
_refine_ls_shift/su_max 0.000
_refine_ls_shift/su_mean 0.000
_refine_ls_structure_factor_coef Fsqd
_refine_ls_weighting_details 'calc w=1/[\s^2^(Fo^2^)+(0.0038P)^2^+0.0000P] where P=(Fo^2^+2Fc^2^)/3'
_refine_ls_weighting_scheme calc
_refine_ls_wR_factor_gt 0.0888
_refine_ls_wR_factor_ref 0.1015
_reflns_number_gt 2111
_reflns_number_total 3909
_reflns_threshold_expression >2sigma(I)
_cod_data_source_file ic0348244si20030714_093426.cif
_cod_data_source_block 030415
_cod_depositor_comments
;
The following automatic conversions were performed:
'_symmetry_cell_setting' value 'Triclinic' changed to 'triclinic'
according to '/home/saulius/struct/CIF-dictionaries/cif_core.dic'
dictionary named 'cif_core.dic' version 2.4.1 from 2010-06-29.

Automatic conversion script
Id: cif_fix_enum 1527 2010-12-29 10:47:43Z saulius 
;
_cod_database_code 4310318

loop_
_symmetry_equiv_pos_as_xyz
'x, y, z'
'-x, -y, -z'

loop_
_atom_site_label
_atom_site_type_symbol
_atom_site_fract_x
_atom_site_fract_y
_atom_site_fract_z
_atom_site_U_iso_or_equiv
_atom_site_adp_type
_atom_site_occupancy
_atom_site_symmetry_multiplicity
_atom_site_calc_flag
_atom_site_refinement_flags
_atom_site_disorder_assembly
_atom_site_disorder_group
Cd1 Cd -0.03032(7) 0.57558(7) 0.76889(5) 0.0404(2) Uani 1 1 d . . .
Cd2 Cd 0.0000 0.5000 0.5000 0.0349(3) Uani 1 2 d S . .
Cl1 Cl -0.2193(2) 0.6005(2) 0.61054(17) 0.0439(6) Uani 1 1 d . . .
N1 N -0.1237(8) 0.4388(8) 1.0910(6) 0.056(2) Uani 1 1 d . . .
N2 N -0.1589(9) 0.7825(9) 0.7749(7) 0.060(2) Uani 1 1 d . . .
N3 N 0.1522(7) 0.6514(6) 0.6374(5) 0.0330(17) Uani 1 1 d . . .
N4 N 0.1682(8) 0.6238(6) 0.5386(5) 0.0347(17) Uani 1 1 d . . .
N5 N 0.3313(8) 0.7437(7) 0.5428(6) 0.0409(19) Uani 1 1 d . . .
N6 N 0.4400(8) 0.8247(7) 0.5118(7) 0.064(2) Uani 1 1 d . . .
H6A H 0.4783 0.8390 0.4483 0.077 Uiso 1 1 calc R . .
H6B H 0.4677 0.8596 0.5565 0.077 Uiso 1 1 calc R . .
N7 N 0.1006(7) 0.3715(6) 0.7486(5) 0.0295(16) Uani 1 1 d . . .
N8 N 0.0876(7) 0.3342(7) 0.6591(6) 0.0366(18) Uani 1 1 d . . .
N9 N 0.1818(8) 0.1657(8) 0.7805(6) 0.047(2) Uani 1 1 d . . .
N10 N 0.2241(9) 0.0363(7) 0.8328(7) 0.067(3) Uani 1 1 d . . .
H10A H 0.2224 -0.0185 0.7988 0.081 Uiso 1 1 calc R . .
H10B H 0.2516 0.0123 0.8987 0.081 Uiso 1 1 calc R . .
O1 O 0.1535(12) 0.8841(10) 0.0715(9) 0.146(4) Uani 1 1 d . . .
S1 S -0.2371(3) 0.4463(3) 0.8954(2) 0.0551(7) Uani 1 1 d . . .
S2 S -0.3734(4) 0.9961(3) 0.7682(3) 0.1061(14) Uani 1 1 d . . .
C1 C -0.1660(9) 0.4404(8) 1.0125(8) 0.042(2) Uani 1 1 d . . .
C2 C -0.2502(12) 0.8683(11) 0.7717(9) 0.062(3) Uani 1 1 d . . .
C3 C 0.2733(10) 0.6804(8) 0.4855(7) 0.035(2) Uani 1 1 d . . .
C4 C 0.3238(9) 0.6803(8) 0.3714(6) 0.038(2) Uani 1 1 d . . .
H4A H 0.2527 0.6420 0.3427 0.045 Uiso 1 1 calc R . .
H4B H 0.3127 0.7667 0.3285 0.045 Uiso 1 1 calc R . .
C5 C 0.4904(10) 0.6120(11) 0.3613(8) 0.072(3) Uani 1 1 d . . .
H5A H 0.5134 0.6157 0.2878 0.108 Uiso 1 1 calc R . .
H5B H 0.5021 0.5258 0.4020 0.108 Uiso 1 1 calc R . .
H5C H 0.5621 0.6507 0.3875 0.108 Uiso 1 1 calc R . .
C6 C 0.2534(10) 0.7207(9) 0.6398(7) 0.038(2) Uani 1 1 d . . .
C7 C 0.2872(9) 0.7686(8) 0.7270(8) 0.047(3) Uani 1 1 d . . .
H7A H 0.1957 0.7733 0.7736 0.057 Uiso 1 1 calc R . .
H7B H 0.3064 0.8529 0.6983 0.057 Uiso 1 1 calc R . .
C8 C 0.4332(9) 0.6837(10) 0.7926(8) 0.064(3) Uani 1 1 d . . .
H8A H 0.4521 0.7182 0.8489 0.096 Uiso 1 1 calc R . .
H8B H 0.5243 0.6798 0.7469 0.096 Uiso 1 1 calc R . .
H8C H 0.4136 0.6006 0.8224 0.096 Uiso 1 1 calc R . .
C9 C 0.1371(9) 0.2155(9) 0.6790(7) 0.035(2) Uani 1 1 d . . .
C10 C 0.1489(11) 0.1356(9) 0.6030(7) 0.054(3) Uani 1 1 d . . .
H10C H 0.2530 0.0813 0.6083 0.065 Uiso 1 1 calc R . .
H10D H 0.1352 0.1891 0.5306 0.065 Uiso 1 1 calc R . .
C11 C 0.0238(11) 0.0559(11) 0.6279(10) 0.080(4) Uani 1 1 d . . .
H11A H 0.0337 0.0051 0.5790 0.120 Uiso 1 1 calc R . .
H11B H -0.0793 0.1097 0.6211 0.120 Uiso 1 1 calc R . .
H11C H 0.0378 0.0026 0.6994 0.120 Uiso 1 1 calc R . .
C12 C 0.1581(10) 0.2639(9) 0.8254(7) 0.042(2) Uani 1 1 d . . .
C13 C 0.1981(11) 0.2550(10) 0.9366(7) 0.058(3) Uani 1 1 d . . .
H13A H 0.1733 0.1786 0.9838 0.069 Uiso 1 1 calc R . .
H13B H 0.1346 0.3258 0.9581 0.069 Uiso 1 1 calc R . .
C14 C 0.3701(12) 0.2541(12) 0.9465(8) 0.086(4) Uani 1 1 d . . .
H14A H 0.3934 0.2468 1.0192 0.129 Uiso 1 1 calc R . .
H14B H 0.3940 0.3309 0.9016 0.129 Uiso 1 1 calc R . .
H14C H 0.4331 0.1841 0.9252 0.129 Uiso 1 1 calc R . .

loop_
_atom_site_aniso_label
_atom_site_aniso_U_11
_atom_site_aniso_U_22
_atom_site_aniso_U_33
_atom_site_aniso_U_23
_atom_site_aniso_U_13
_atom_site_aniso_U_12
Cd1 0.0395(4) 0.0629(5) 0.0223(4) -0.0163(4) 0.0041(3) -0.0129(3)
Cd2 0.0341(5) 0.0549(7) 0.0189(5) -0.0145(5) 0.0027(4) -0.0111(5)
Cl1 0.0366(11) 0.0738(17) 0.0254(12) -0.0231(12) 0.0040(10) -0.0088(11)
N1 0.050(5) 0.110(7) 0.022(5) -0.028(5) 0.006(4) -0.039(4)
N2 0.049(5) 0.084(7) 0.046(6) -0.014(5) 0.005(4) -0.015(5)
N3 0.033(4) 0.051(5) 0.019(4) -0.015(4) 0.007(3) -0.012(3)
N4 0.040(4) 0.052(5) 0.020(4) -0.018(4) 0.011(3) -0.020(4)
N5 0.034(4) 0.053(5) 0.033(5) -0.003(4) 0.004(4) -0.014(4)
N6 0.064(5) 0.087(6) 0.055(6) -0.017(5) 0.017(5) -0.052(5)
N7 0.031(4) 0.044(4) 0.015(4) -0.010(3) 0.005(3) -0.008(3)
N8 0.032(4) 0.050(5) 0.035(5) -0.013(4) 0.008(3) -0.023(3)
N9 0.043(4) 0.065(6) 0.032(5) -0.012(4) -0.003(4) -0.012(4)
N10 0.112(7) 0.033(5) 0.049(6) -0.005(4) -0.018(5) -0.003(4)
O1 0.162(10) 0.155(9) 0.127(10) -0.041(8) -0.012(8) -0.044(7)
S1 0.0505(14) 0.093(2) 0.0289(14) -0.0196(14) 0.0000(12) -0.0270(14)
S2 0.090(2) 0.074(2) 0.123(3) 0.001(2) 0.040(2) 0.0045(19)
C1 0.026(5) 0.051(6) 0.049(7) -0.008(5) 0.023(5) -0.017(4)
C2 0.050(7) 0.057(8) 0.073(8) -0.010(7) -0.002(6) -0.010(5)
C3 0.040(5) 0.038(5) 0.030(5) -0.017(4) -0.003(5) -0.008(4)
C4 0.030(5) 0.059(6) 0.023(5) -0.015(5) 0.012(4) -0.007(4)
C5 0.038(5) 0.122(10) 0.049(7) -0.026(7) 0.021(5) -0.003(6)
C6 0.036(5) 0.060(6) 0.014(5) -0.012(5) -0.003(4) 0.001(4)
C7 0.038(5) 0.048(6) 0.057(7) -0.013(5) 0.009(5) -0.017(4)
C8 0.044(5) 0.108(9) 0.048(7) -0.041(6) -0.022(5) 0.001(5)
C9 0.035(5) 0.040(6) 0.034(6) -0.010(5) 0.013(4) -0.024(4)
C10 0.066(6) 0.059(7) 0.026(6) -0.010(5) -0.005(5) 0.008(5)
C11 0.056(7) 0.093(9) 0.099(10) -0.039(8) -0.002(7) -0.015(6)
C12 0.044(5) 0.061(7) 0.024(5) -0.019(5) 0.000(4) -0.007(5)
C13 0.062(7) 0.072(8) 0.030(6) 0.009(5) -0.007(5) -0.022(5)
C14 0.078(8) 0.146(12) 0.026(6) -0.004(7) -0.015(6) -0.026(7)

loop_
_atom_type_symbol
_atom_type_description
_atom_type_scat_dispersion_real
_atom_type_scat_dispersion_imag
_atom_type_scat_source
C C 0.0033 0.0016 'International Tables Vol C Tables 4.2.6.8 and 6.1.1.4'
H H 0.0000 0.0000 'International Tables Vol C Tables 4.2.6.8 and 6.1.1.4'
N N 0.0061 0.0033 'International Tables Vol C Tables 4.2.6.8 and 6.1.1.4'
Cd Cd -0.8075 1.2024 'International Tables Vol C Tables 4.2.6.8 and 6.1.1.4'
S S 0.1246 0.1234 'International Tables Vol C Tables 4.2.6.8 and 6.1.1.4'
O O 0.0106 0.0060 'International Tables Vol C Tables 4.2.6.8 and 6.1.1.4'
Cl Cl 0.1484 0.1585 'International Tables Vol C Tables 4.2.6.8 and 6.1.1.4'

loop_
_geom_angle_atom_site_label_1
_geom_angle_atom_site_label_2
_geom_angle_atom_site_label_3
_geom_angle
_geom_angle_site_symmetry_1
_geom_angle_site_symmetry_3
_geom_angle_publ_flag
N1 Cd1 N3 94.7(3) 2_567 . ?
N1 Cd1 N2 89.5(3) 2_567 . ?
N3 Cd1 N2 92.7(3) . . ?
N1 Cd1 N7 93.6(3) 2_567 . ?
N3 Cd1 N7 84.2(2) . . ?
N2 Cd1 N7 175.8(3) . . ?
N1 Cd1 Cl1 177.1(2) 2_567 . ?
N3 Cd1 Cl1 86.75(17) . . ?
N2 Cd1 Cl1 87.9(2) . . ?
N7 Cd1 Cl1 89.05(16) . . ?
N1 Cd1 S1 93.3(2) 2_567 . ?
N3 Cd1 S1 166.54(18) . . ?
N2 Cd1 S1 98.2(2) . . ?
N7 Cd1 S1 84.51(17) . . ?
Cl1 Cd1 S1 85.81(9) . . ?
N4 Cd2 N4 180.000(1) 2_566 . ?
N4 Cd2 N8 90.8(2) 2_566 2_566 ?
N4 Cd2 N8 89.2(2) . 2_566 ?
N4 Cd2 N8 89.2(2) 2_566 . ?
N4 Cd2 N8 90.8(2) . . ?
N8 Cd2 N8 180.0(3) 2_566 . ?
N4 Cd2 Cl1 88.80(17) 2_566 2_566 ?
N4 Cd2 Cl1 91.20(17) . 2_566 ?
N8 Cd2 Cl1 88.99(18) 2_566 2_566 ?
N8 Cd2 Cl1 91.01(18) . 2_566 ?
N4 Cd2 Cl1 91.20(17) 2_566 . ?
N4 Cd2 Cl1 88.80(17) . . ?
N8 Cd2 Cl1 91.01(18) 2_566 . ?
N8 Cd2 Cl1 88.99(18) . . ?
Cl1 Cd2 Cl1 180.0 2_566 . ?
Cd2 Cl1 Cd1 94.39(9) . . ?
C1 N1 Cd1 164.0(7) . 2_567 ?
C2 N2 Cd1 162.3(8) . . ?
C6 N3 N4 107.6(7) . . ?
C6 N3 Cd1 129.8(6) . . ?
N4 N3 Cd1 122.6(5) . . ?
C3 N4 N3 107.2(6) . . ?
C3 N4 Cd2 134.1(5) . . ?
N3 N4 Cd2 118.5(5) . . ?
C3 N5 C6 105.5(8) . . ?
C3 N5 N6 129.2(8) . . ?
C6 N5 N6 125.2(8) . . ?
N5 N6 H6A 120.0 . . ?
N5 N6 H6B 120.0 . . ?
H6A N6 H6B 120.0 . . ?
C12 N7 N8 105.5(7) . . ?
C12 N7 Cd1 128.9(5) . . ?
N8 N7 Cd1 123.1(5) . . ?
C9 N8 N7 109.4(7) . . ?
C9 N8 Cd2 134.3(6) . . ?
N7 N8 Cd2 116.1(5) . . ?
C9 N9 C12 106.0(8) . . ?
C9 N9 N10 126.1(8) . . ?
C12 N9 N10 127.4(8) . . ?
N9 N10 H10A 120.0 . . ?
N9 N10 H10B 120.0 . . ?
H10A N10 H10B 120.0 . . ?
C1 S1 Cd1 97.6(3) . . ?
N1 C1 S1 177.6(8) . . ?
N2 C2 S2 176.5(10) . . ?
N4 C3 N5 110.9(8) . . ?
N4 C3 C4 125.0(8) . . ?
N5 C3 C4 124.0(8) . . ?
C5 C4 C3 114.2(7) . . ?
C5 C4 H4A 108.7 . . ?
C3 C4 H4A 108.7 . . ?
C5 C4 H4B 108.7 . . ?
C3 C4 H4B 108.7 . . ?
H4A C4 H4B 107.6 . . ?
C4 C5 H5A 109.5 . . ?
C4 C5 H5B 109.5 . . ?
H5A C5 H5B 109.5 . . ?
C4 C5 H5C 109.5 . . ?
H5A C5 H5C 109.5 . . ?
H5B C5 H5C 109.5 . . ?
N3 C6 N5 108.7(8) . . ?
N3 C6 C7 128.5(8) . . ?
N5 C6 C7 122.8(9) . . ?
C6 C7 C8 111.8(8) . . ?
C6 C7 H7A 109.3 . . ?
C8 C7 H7A 109.3 . . ?
C6 C7 H7B 109.3 . . ?
C8 C7 H7B 109.3 . . ?
H7A C7 H7B 107.9 . . ?
C7 C8 H8A 109.5 . . ?
C7 C8 H8B 109.5 . . ?
H8A C8 H8B 109.5 . . ?
C7 C8 H8C 109.5 . . ?
H8A C8 H8C 109.5 . . ?
H8B C8 H8C 109.5 . . ?
N8 C9 N9 111.0(8) . . ?
N8 C9 C10 127.5(8) . . ?
N9 C9 C10 121.5(9) . . ?
C9 C10 C11 110.6(8) . . ?
C9 C10 H10C 109.5 . . ?
C11 C10 H10C 109.5 . . ?
C9 C10 H10D 109.5 . . ?
C11 C10 H10D 109.5 . . ?
H10C C10 H10D 108.1 . . ?
C10 C11 H11A 109.5 . . ?
C10 C11 H11B 109.5 . . ?
H11A C11 H11B 109.5 . . ?
C10 C11 H11C 109.5 . . ?
H11A C11 H11C 109.5 . . ?
H11B C11 H11C 109.5 . . ?
N7 C12 N9 108.0(8) . . ?
N7 C12 C13 126.3(8) . . ?
N9 C12 C13 125.5(9) . . ?
C12 C13 C14 111.0(8) . . ?
C12 C13 H13A 109.4 . . ?
C14 C13 H13A 109.4 . . ?
C12 C13 H13B 109.4 . . ?
C14 C13 H13B 109.4 . . ?
H13A C13 H13B 108.0 . . ?
C13 C14 H14A 109.5 . . ?
C13 C14 H14B 109.5 . . ?
H14A C14 H14B 109.5 . . ?
C13 C14 H14C 109.5 . . ?
H14A C14 H14C 109.5 . . ?
H14B C14 H14C 109.5 . . ?

loop_
_geom_bond_atom_site_label_1
_geom_bond_atom_site_label_2
_geom_bond_distance
_geom_bond_site_symmetry_2
_geom_bond_publ_flag
Cd1 N1 2.280(8) 2_567 ?
Cd1 N3 2.371(7) . ?
Cd1 N2 2.387(10) . ?
Cd1 N7 2.421(7) . ?
Cd1 Cl1 2.633(3) . ?
Cd1 S1 2.739(3) . ?
Cd2 N4 2.385(7) 2_566 ?
Cd2 N4 2.385(7) . ?
Cd2 N8 2.417(7) 2_566 ?
Cd2 N8 2.417(7) . ?
Cd2 Cl1 2.575(2) 2_566 ?
Cd2 Cl1 2.575(2) . ?
N1 C1 1.104(11) . ?
N1 Cd1 2.280(8) 2_567 ?
N2 C2 1.106(11) . ?
N3 C6 1.301(11) . ?
N3 N4 1.403(9) . ?
N4 C3 1.284(10) . ?
N5 C3 1.349(11) . ?
N5 C6 1.385(11) . ?
N5 N6 1.417(9) . ?
N6 H6A 0.8600 . ?
N6 H6B 0.8600 . ?
N7 C12 1.365(10) . ?
N7 N8 1.366(9) . ?
N8 C9 1.277(10) . ?
N9 C9 1.334(10) . ?
N9 C12 1.367(11) . ?
N9 N10 1.412(10) . ?
N10 H10A 0.8600 . ?
N10 H10B 0.8600 . ?
S1 C1 1.664(11) . ?
S2 C2 1.593(12) . ?
C3 C4 1.528(11) . ?
C4 C5 1.500(10) . ?
C4 H4A 0.9700 . ?
C4 H4B 0.9700 . ?
C5 H5A 0.9600 . ?
C5 H5B 0.9600 . ?
C5 H5C 0.9600 . ?
C6 C7 1.459(12) . ?
C7 C8 1.553(11) . ?
C7 H7A 0.9700 . ?
C7 H7B 0.9700 . ?
C8 H8A 0.9600 . ?
C8 H8B 0.9600 . ?
C8 H8C 0.9600 . ?
C9 C10 1.503(13) . ?
C10 C11 1.518(13) . ?
C10 H10C 0.9700 . ?
C10 H10D 0.9700 . ?
C11 H11A 0.9600 . ?
C11 H11B 0.9600 . ?
C11 H11C 0.9600 . ?
C12 C13 1.486(12) . ?
C13 C14 1.501(14) . ?
C13 H13A 0.9700 . ?
C13 H13B 0.9700 . ?
C14 H14A 0.9600 . ?
C14 H14B 0.9600 . ?
C14 H14C 0.9600 . ?

loop_
_geom_hbond_atom_site_label_D
_geom_hbond_atom_site_label_H
_geom_hbond_atom_site_label_A
_geom_hbond_distance_DH
_geom_hbond_distance_HA
_geom_hbond_distance_DA
_geom_hbond_angle_DHA
_geom_hbond_site_symmetry_A
N6 H6A S2 0.86 3.00 3.673(9) 137.0 2_576
N10 H10B O1 0.86 2.53 3.212(14) 136.7 1_546

loop_
_geom_torsion_atom_site_label_1
_geom_torsion_atom_site_label_2
_geom_torsion_atom_site_label_3
_geom_torsion_atom_site_label_4
_geom_torsion
_geom_torsion_site_symmetry_1
_geom_torsion_site_symmetry_2
_geom_torsion_site_symmetry_3
_geom_torsion_site_symmetry_4
_geom_torsion_publ_flag
N4 Cd2 Cl1 Cd1 134.93(17) 2_566 . . . ?
N4 Cd2 Cl1 Cd1 -45.07(17) . . . . ?
N8 Cd2 Cl1 Cd1 -134.28(17) 2_566 . . . ?
N8 Cd2 Cl1 Cd1 45.72(17) . . . . ?
Cl1 Cd2 Cl1 Cd1 -34(100) 2_566 . . . ?
N1 Cd1 Cl1 Cd2 164(4) 2_567 . . . ?
N3 Cd1 Cl1 Cd2 44.92(18) . . . . ?
N2 Cd1 Cl1 Cd2 137.8(2) . . . . ?
N7 Cd1 Cl1 Cd2 -39.30(16) . . . . ?
S1 Cd1 Cl1 Cd2 -123.86(10) . . . . ?
N1 Cd1 N2 C2 -142(3) 2_567 . . . ?
N3 Cd1 N2 C2 123(3) . . . . ?
N7 Cd1 N2 C2 81(5) . . . . ?
Cl1 Cd1 N2 C2 37(3) . . . . ?
S1 Cd1 N2 C2 -49(3) . . . . ?
N1 Cd1 N3 C6 -31.3(7) 2_567 . . . ?
N2 Cd1 N3 C6 58.5(7) . . . . ?
N7 Cd1 N3 C6 -124.4(7) . . . . ?
Cl1 Cd1 N3 C6 146.2(7) . . . . ?
S1 Cd1 N3 C6 -157.3(6) . . . . ?
N1 Cd1 N3 N4 147.8(6) 2_567 . . . ?
N2 Cd1 N3 N4 -122.5(6) . . . . ?
N7 Cd1 N3 N4 54.7(6) . . . . ?
Cl1 Cd1 N3 N4 -34.7(5) . . . . ?
S1 Cd1 N3 N4 21.8(11) . . . . ?
C6 N3 N4 C3 -2.1(9) . . . . ?
Cd1 N3 N4 C3 178.7(5) . . . . ?
C6 N3 N4 Cd2 -179.1(5) . . . . ?
Cd1 N3 N4 Cd2 1.7(7) . . . . ?
N4 Cd2 N4 C3 127(100) 2_566 . . . ?
N8 Cd2 N4 C3 -51.8(8) 2_566 . . . ?
N8 Cd2 N4 C3 128.2(8) . . . . ?
Cl1 Cd2 N4 C3 37.1(8) 2_566 . . . ?
Cl1 Cd2 N4 C3 -142.9(8) . . . . ?
N4 Cd2 N4 N3 -57(100) 2_566 . . . ?
N8 Cd2 N4 N3 124.2(5) 2_566 . . . ?
N8 Cd2 N4 N3 -55.8(5) . . . . ?
Cl1 Cd2 N4 N3 -146.8(5) 2_566 . . . ?
Cl1 Cd2 N4 N3 33.2(5) . . . . ?
N1 Cd1 N7 C12 36.8(6) 2_567 . . . ?
N3 Cd1 N7 C12 131.1(6) . . . . ?
N2 Cd1 N7 C12 174(3) . . . . ?
Cl1 Cd1 N7 C12 -142.0(6) . . . . ?
S1 Cd1 N7 C12 -56.2(6) . . . . ?
N1 Cd1 N7 N8 -163.7(5) 2_567 . . . ?
N3 Cd1 N7 N8 -69.4(5) . . . . ?
N2 Cd1 N7 N8 -27(3) . . . . ?
Cl1 Cd1 N7 N8 17.4(5) . . . . ?
S1 Cd1 N7 N8 103.3(5) . . . . ?
C12 N7 N8 C9 -1.7(8) . . . . ?
Cd1 N7 N8 C9 -165.3(5) . . . . ?
C12 N7 N8 Cd2 -177.2(5) . . . . ?
Cd1 N7 N8 Cd2 19.2(6) . . . . ?
N4 Cd2 N8 C9 48.7(7) 2_566 . . . ?
N4 Cd2 N8 C9 -131.3(7) . . . . ?
N8 Cd2 N8 C9 -82(100) 2_566 . . . ?
Cl1 Cd2 N8 C9 -40.1(7) 2_566 . . . ?
Cl1 Cd2 N8 C9 139.9(7) . . . . ?
N4 Cd2 N8 N7 -137.2(5) 2_566 . . . ?
N4 Cd2 N8 N7 42.8(5) . . . . ?
N8 Cd2 N8 N7 92(100) 2_566 . . . ?
Cl1 Cd2 N8 N7 134.0(5) 2_566 . . . ?
Cl1 Cd2 N8 N7 -46.0(5) . . . . ?
N1 Cd1 S1 C1 8.3(4) 2_567 . . . ?
N3 Cd1 S1 C1 134.5(7) . . . . ?
N2 Cd1 S1 C1 -81.6(4) . . . . ?
N7 Cd1 S1 C1 101.7(3) . . . . ?
Cl1 Cd1 S1 C1 -168.9(3) . . . . ?
Cd1 N1 C1 S1 -160(19) 2_567 . . . ?
Cd1 S1 C1 N1 119(22) . . . . ?
Cd1 N2 C2 S2 -175(17) . . . . ?
N3 N4 C3 N5 0.8(9) . . . . ?
Cd2 N4 C3 N5 177.2(5) . . . . ?
N3 N4 C3 C4 -177.5(7) . . . . ?
Cd2 N4 C3 C4 -1.2(13) . . . . ?
C6 N5 C3 N4 0.7(9) . . . . ?
N6 N5 C3 N4 -175.2(7) . . . . ?
C6 N5 C3 C4 179.0(7) . . . . ?
N6 N5 C3 C4 3.2(13) . . . . ?
N4 C3 C4 C5 -112.9(10) . . . . ?
N5 C3 C4 C5 69.0(12) . . . . ?
N4 N3 C6 N5 2.5(9) . . . . ?
Cd1 N3 C6 N5 -178.4(5) . . . . ?
N4 N3 C6 C7 -176.9(8) . . . . ?
Cd1 N3 C6 C7 2.3(13) . . . . ?
C3 N5 C6 N3 -2.0(9) . . . . ?
N6 N5 C6 N3 174.1(7) . . . . ?
C3 N5 C6 C7 177.4(7) . . . . ?
N6 N5 C6 C7 -6.5(13) . . . . ?
N3 C6 C7 C8 96.8(10) . . . . ?
N5 C6 C7 C8 -82.5(11) . . . . ?
N7 N8 C9 N9 1.4(8) . . . . ?
Cd2 N8 C9 N9 175.8(5) . . . . ?
N7 N8 C9 C10 -178.0(8) . . . . ?
Cd2 N8 C9 C10 -3.6(13) . . . . ?
C12 N9 C9 N8 -0.5(9) . . . . ?
N10 N9 C9 N8 171.8(7) . . . . ?
C12 N9 C9 C10 178.9(8) . . . . ?
N10 N9 C9 C10 -8.8(12) . . . . ?
N8 C9 C10 C11 -108.2(9) . . . . ?
N9 C9 C10 C11 72.5(10) . . . . ?
N8 N7 C12 N9 1.4(8) . . . . ?
Cd1 N7 C12 N9 163.6(5) . . . . ?
N8 N7 C12 C13 177.8(8) . . . . ?
Cd1 N7 C12 C13 -20.0(11) . . . . ?
C9 N9 C12 N7 -0.6(9) . . . . ?
N10 N9 C12 N7 -172.8(7) . . . . ?
C9 N9 C12 C13 -177.0(8) . . . . ?
N10 N9 C12 C13 10.8(13) . . . . ?
N7 C12 C13 C14 -94.0(11) . . . . ?
N9 C12 C13 C14 81.8(12) . . . . ?
